data_2216613
loop_
_publ_author_name
'Jian Zuo'
'Jianmin Dou'
'Dacheng Li'
'Daqi Wang'
'Yuying Sun'

_publ_section_title
;
 Dichlorido[1-(2-pyridyl)ethanone oximato][1-(2-pyridyl)ethanone
 oxime]manganese(III)
;
_journal_coeditor_code KP2148
_journal_issue 12
_journal_name_full 'Acta Crystallographica Section E'
_journal_page_first m3183
_journal_page_last m3184
_journal_paper_doi 10.1107/S1600536807062605
_journal_volume 63
_journal_year 2007
_chemical_formula_iupac '[Mn Cl2 (C7 H7 N2 O1) (C7 H8 N2 O1)]'
_chemical_formula_moiety 'C14 H15 Cl2 Mn N4 O2'
_chemical_formula_sum 'C14 H15 Cl2 Mn N4 O2'
_chemical_formula_weight 397.14
_chemical_name_systematic
;
Dichlorido[1-(2-pyridyl)ethanone oximato][1-(2-pyridyl)ethanone
oxime]manganese(III)
;
_space_group_IT_number 14
_symmetry_cell_setting monoclinic
_symmetry_space_group_name_Hall '-P 2yn'
_symmetry_space_group_name_H-M 'P 1 21/n 1'
_atom_sites_solution_hydrogens geom
_atom_sites_solution_primary direct
_atom_sites_solution_secondary difmap
_audit_creation_method SHELXL97
_cell_angle_alpha 90.00
_cell_angle_beta 92.604(5)
_cell_angle_gamma 90.00
_cell_formula_units_Z 4
_cell_length_a 8.908(4)
_cell_length_b 10.590(5)
_cell_length_c 18.555(8)
_cell_measurement_reflns_used 2984
_cell_measurement_temperature 298(2)
_cell_measurement_theta_max 26.907
_cell_measurement_theta_min 2.215
_cell_volume 1748.6(14)
_computing_cell_refinement 'SMART (Siemens, 1996)'
_computing_data_collection 'SMART (Siemens, 1996)'
_computing_data_reduction 'SMART (Siemens, 1996)'
_computing_molecular_graphics 'SHELXTL (Sheldrick, 1997b)'
_computing_publication_material 'SHELXTL (Sheldrick, 1997b)'
_computing_structure_refinement 'SHELXS97 (Sheldrick, 1997a)'
_computing_structure_solution 'SHELXS97 (Sheldrick, 1997a)'
_diffrn_ambient_temperature 298(2)
_diffrn_measured_fraction_theta_full 0.999
_diffrn_measured_fraction_theta_max 0.999
_diffrn_measurement_device_type 'Siemens SMART CCD area-detector'
_diffrn_measurement_method '\f and \w'
_diffrn_radiation_monochromator graphite
_diffrn_radiation_source 'fine-focus sealed tube'
_diffrn_radiation_type MoK\a
_diffrn_radiation_wavelength 0.71073
_diffrn_reflns_av_R_equivalents 0.0510
_diffrn_reflns_av_sigmaI/netI 0.0545
_diffrn_reflns_limit_h_max 10
_diffrn_reflns_limit_h_min -9
_diffrn_reflns_limit_k_max 10
_diffrn_reflns_limit_k_min -12
_diffrn_reflns_limit_l_max 22
_diffrn_reflns_limit_l_min -21
_diffrn_reflns_number 8539
_diffrn_reflns_theta_full 25.01
_diffrn_reflns_theta_max 25.01
_diffrn_reflns_theta_min 2.20
_exptl_absorpt_coefficient_mu 1.073
_exptl_absorpt_correction_T_max 0.8061
_exptl_absorpt_correction_T_min 0.5849
_exptl_absorpt_correction_type multi-scan
_exptl_absorpt_process_details '(SADABS; Sheldrick, 1996)'
_exptl_crystal_colour yellow
_exptl_crystal_density_diffrn 1.509
_exptl_crystal_density_method 'not measured'
_exptl_crystal_description block
_exptl_crystal_F_000 808
_exptl_crystal_size_max 0.56
_exptl_crystal_size_mid 0.54
_exptl_crystal_size_min 0.21
_refine_diff_density_max 0.350
_refine_diff_density_min -0.271
_refine_ls_extinction_method none
_refine_ls_goodness_of_fit_ref 1.000
_refine_ls_hydrogen_treatment constr
_refine_ls_matrix_type full
_refine_ls_number_parameters 208
_refine_ls_number_reflns 3091
_refine_ls_number_restraints 0
_refine_ls_restrained_S_all 1.000
_refine_ls_R_factor_all 0.0613
_refine_ls_R_factor_gt 0.0377
_refine_ls_shift/su_max 0.000
_refine_ls_shift/su_mean 0.000
_refine_ls_structure_factor_coef Fsqd
_refine_ls_weighting_details 'calc w = 1/[\s^2^(Fo^2^)+(0.046P)^2^+0.6261P] where P=(Fo^2^+2Fc^2^)/3'
_refine_ls_weighting_scheme calc
_refine_ls_wR_factor_gt 0.0874
_refine_ls_wR_factor_ref 0.1049
_reflns_number_gt 2202
_reflns_number_total 3091
_reflns_threshold_expression I>2\s(I)
_cod_data_source_file kp2148.cif
_cod_data_source_block I
_cod_original_cell_volume 1748.5(14)
_cod_original_sg_symbol_Hall -P2yn
_cod_original_sg_symbol_H-M P2(1)/n
_cod_database_code 2216613
_cod_database_fobs_code 2216613

loop_
_symmetry_equiv_pos_as_xyz
'x, y, z'
'-x+1/2, y+1/2, -z+1/2'
'-x, -y, -z'
'x-1/2, -y-1/2, z-1/2'

loop_
_atom_site_type_symbol
_atom_site_label
_atom_site_fract_x
_atom_site_fract_y
_atom_site_fract_z
_atom_site_U_iso_or_equiv
_atom_site_adp_type
_atom_site_calc_flag
_atom_site_refinement_flags
_atom_site_occupancy
Mn Mn1 0.15081(5) 0.24776(4) 0.13664(2) 0.03510(16) Uani d . 1
Cl Cl1 0.05850(10) 0.22964(9) 0.26055(5) 0.0536(3) Uani d . 1
Cl Cl2 -0.04571(9) 0.13122(9) 0.07088(5) 0.0522(3) Uani d . 1
N N1 0.3852(3) 0.2859(2) 0.18742(13) 0.0365(6) Uani d . 1
N N2 0.3083(3) 0.0899(2) 0.10980(14) 0.0400(6) Uani d . 1
N N3 0.2301(3) 0.3592(2) 0.03647(13) 0.0417(6) Uani d . 1
N N4 0.0901(3) 0.4516(3) 0.14395(14) 0.0430(7) Uani d . 1
O O1 0.2664(2) -0.0104(2) 0.06551(13) 0.0569(6) Uani d . 1
H H1 0.1760 -0.0066 0.0554 0.085 Uiso calc R 1
O O2 0.0174(3) 0.4952(3) 0.20388(13) 0.0680(7) Uani d . 1
C C1 0.5587(4) -0.0045(4) 0.10622(19) 0.0577(10) Uani d . 1
H H1A 0.5060 -0.0714 0.0810 0.087 Uiso calc R 1
H H1B 0.6111 -0.0379 0.1483 0.087 Uiso calc R 1
H H1C 0.6294 0.0332 0.0752 0.087 Uiso calc R 1
C C2 0.4482(3) 0.0938(3) 0.12842(16) 0.0365(7) Uani d . 1
C C3 0.4945(3) 0.2005(3) 0.17488(16) 0.0355(7) Uani d . 1
C C4 0.6376(3) 0.2146(4) 0.20532(19) 0.0483(9) Uani d . 1
H H4 0.7128 0.1572 0.1951 0.058 Uiso calc R 1
C C5 0.6676(4) 0.3144(4) 0.2510(2) 0.0557(10) Uani d . 1
H H5 0.7632 0.3239 0.2727 0.067 Uiso calc R 1
C C6 0.5578(4) 0.3997(4) 0.26474(19) 0.0523(9) Uani d . 1
H H6 0.5764 0.4677 0.2956 0.063 Uiso calc R 1
C C7 0.4185(3) 0.3815(3) 0.23132(18) 0.0466(8) Uani d . 1
H H7 0.3434 0.4398 0.2400 0.056 Uiso calc R 1
C C8 0.0950(5) 0.6723(4) 0.1065(2) 0.0685(11) Uani d . 1
H H8A 0.0158 0.6842 0.1392 0.103 Uiso calc R 1
H H8B 0.0653 0.7073 0.0603 0.103 Uiso calc R 1
H H8C 0.1843 0.7139 0.1251 0.103 Uiso calc R 1
C C9 0.1253(3) 0.5351(3) 0.09853(17) 0.0419(8) Uani d . 1
C C10 0.2051(3) 0.4845(3) 0.03611(16) 0.0401(7) Uani d . 1
C C11 0.2517(4) 0.5605(4) -0.0193(2) 0.0654(11) Uani d . 1
H H11 0.2319 0.6467 -0.0193 0.078 Uiso calc R 1
C C12 0.3272(5) 0.5069(5) -0.0742(2) 0.0829(14) Uani d . 1
H H12 0.3610 0.5571 -0.1112 0.099 Uiso calc R 1
C C13 0.3526(5) 0.3809(5) -0.0744(2) 0.0735(12) Uani d . 1
H H13 0.4027 0.3431 -0.1117 0.088 Uiso calc R 1
C C14 0.3025(4) 0.3100(4) -0.01807(19) 0.0596(10) Uani d . 1
H H14 0.3202 0.2235 -0.0181 0.072 Uiso calc R 1

loop_
_atom_site_aniso_label
_atom_site_aniso_U_11
_atom_site_aniso_U_22
_atom_site_aniso_U_33
_atom_site_aniso_U_12
_atom_site_aniso_U_13
_atom_site_aniso_U_23
Mn1 0.0341(3) 0.0337(3) 0.0380(3) 0.0027(2) 0.0069(2) -0.0009(2)
Cl1 0.0518(5) 0.0658(7) 0.0444(5) 0.0005(4) 0.0167(4) 0.0051(4)
Cl2 0.0456(5) 0.0547(6) 0.0558(5) -0.0049(4) -0.0042(4) -0.0049(4)
N1 0.0355(14) 0.0350(15) 0.0394(14) 0.0000(11) 0.0056(11) -0.0044(12)
N2 0.0417(15) 0.0315(15) 0.0469(16) 0.0014(11) 0.0039(12) -0.0030(13)
N3 0.0533(16) 0.0377(17) 0.0350(14) 0.0049(13) 0.0112(12) 0.0002(12)
N4 0.0471(15) 0.0430(17) 0.0396(14) 0.0097(13) 0.0105(12) -0.0047(13)
O1 0.0545(14) 0.0466(15) 0.0691(16) 0.0009(11) -0.0037(12) -0.0186(14)
O2 0.0813(18) 0.0650(18) 0.0600(15) 0.0189(14) 0.0304(14) -0.0164(14)
C1 0.054(2) 0.053(2) 0.067(2) 0.0174(18) 0.0070(18) -0.011(2)
C2 0.0404(18) 0.0336(18) 0.0360(17) 0.0069(14) 0.0077(14) 0.0069(15)
C3 0.0335(17) 0.0365(18) 0.0370(17) 0.0009(14) 0.0088(13) 0.0098(15)
C4 0.0340(18) 0.052(2) 0.060(2) 0.0043(15) 0.0057(16) 0.0054(18)
C5 0.041(2) 0.063(3) 0.063(2) -0.0115(18) -0.0058(17) 0.002(2)
C6 0.051(2) 0.051(2) 0.054(2) -0.0119(17) -0.0011(17) -0.0055(18)
C7 0.0432(19) 0.045(2) 0.053(2) 0.0011(15) 0.0079(15) -0.0063(17)
C8 0.098(3) 0.039(2) 0.069(3) 0.015(2) 0.005(2) -0.003(2)
C9 0.0428(18) 0.039(2) 0.0429(19) 0.0059(15) -0.0059(14) -0.0022(16)
C10 0.0445(18) 0.0369(19) 0.0386(17) 0.0011(15) 0.0007(14) 0.0056(16)
C11 0.083(3) 0.049(2) 0.065(3) 0.003(2) 0.010(2) 0.017(2)
C12 0.111(4) 0.085(4) 0.056(3) 0.004(3) 0.037(3) 0.027(3)
C13 0.096(3) 0.083(4) 0.044(2) 0.012(3) 0.029(2) 0.007(2)
C14 0.078(3) 0.057(3) 0.045(2) 0.013(2) 0.0207(19) 0.0011(19)

loop_
_atom_type_symbol
_atom_type_description
_atom_type_scat_dispersion_real
_atom_type_scat_dispersion_imag
_atom_type_scat_source
C C 0.0033 0.0016 'International Tables Vol C Tables 4.2.6.8 and 6.1.1.4'
H H 0.0000 0.0000 'International Tables Vol C Tables 4.2.6.8 and 6.1.1.4'
N N 0.0061 0.0033 'International Tables Vol C Tables 4.2.6.8 and 6.1.1.4'
O O 0.0106 0.0060 'International Tables Vol C Tables 4.2.6.8 and 6.1.1.4'
Mn Mn 0.3368 0.7283 'International Tables Vol C Tables 4.2.6.8 and 6.1.1.4'
Cl Cl 0.1484 0.1585 'International Tables Vol C Tables 4.2.6.8 and 6.1.1.4'

loop_
_geom_angle_atom_site_label_1
_geom_angle_atom_site_label_2
_geom_angle_atom_site_label_3
_geom_angle
_geom_angle_publ_flag
N4 Mn1 N2 152.45(10) y
N4 Mn1 N1 91.34(9) y
N2 Mn1 N1 69.88(9) y
N4 Mn1 N3 69.06(9) y
N2 Mn1 N3 89.15(9) y
N1 Mn1 N3 86.28(9) y
N4 Mn1 Cl2 110.57(7) y
N2 Mn1 Cl2 87.35(8) y
N1 Mn1 Cl2 157.17(7) y
N3 Mn1 Cl2 95.40(7) y
N4 Mn1 Cl1 85.82(7) y
N2 Mn1 Cl1 112.52(7) y
N1 Mn1 Cl1 88.10(7) y
N3 Mn1 Cl1 154.09(7) ?
Cl2 Mn1 Cl1 99.47(4) ?
C7 N1 C3 118.2(3) ?
C7 N1 Mn1 124.3(2) ?
C3 N1 Mn1 117.4(2) ?
C2 N2 O1 114.7(2) ?
C2 N2 Mn1 121.7(2) ?
O1 N2 Mn1 123.18(17) ?
C14 N3 C10 117.9(3) ?
C14 N3 Mn1 125.5(2) ?
C10 N3 Mn1 116.5(2) ?
C9 N4 O2 115.9(3) ?
C9 N4 Mn1 124.4(2) ?
O2 N4 Mn1 119.5(2) ?
N2 O1 H1 109.5 ?
C2 C1 H1A 109.5 ?
C2 C1 H1B 109.5 ?
H1A C1 H1B 109.5 ?
C2 C1 H1C 109.5 ?
H1A C1 H1C 109.5 ?
H1B C1 H1C 109.5 ?
N2 C2 C3 115.3(3) ?
N2 C2 C1 123.1(3) ?
C3 C2 C1 121.5(3) ?
N1 C3 C4 121.0(3) ?
N1 C3 C2 115.4(3) ?
C4 C3 C2 123.6(3) ?
C5 C4 C3 119.1(3) ?
C5 C4 H4 120.5 ?
C3 C4 H4 120.5 ?
C6 C5 C4 120.2(3) ?
C6 C5 H5 119.9 ?
C4 C5 H5 119.9 ?
C5 C6 C7 117.6(3) ?
C5 C6 H6 121.2 ?
C7 C6 H6 121.2 ?
N1 C7 C6 123.8(3) ?
N1 C7 H7 118.1 ?
C6 C7 H7 118.1 ?
C9 C8 H8A 109.5 ?
C9 C8 H8B 109.5 ?
H8A C8 H8B 109.5 ?
C9 C8 H8C 109.5 ?
H8A C8 H8C 109.5 ?
H8B C8 H8C 109.5 ?
N4 C9 C8 124.3(3) ?
N4 C9 C10 114.0(3) ?
C8 C9 C10 121.7(3) ?
N3 C10 C11 121.5(3) ?
N3 C10 C9 115.9(3) ?
C11 C10 C9 122.6(3) ?
C12 C11 C10 119.1(4) ?
C12 C11 H11 120.5 ?
C10 C11 H11 120.5 ?
C13 C12 C11 119.9(4) ?
C13 C12 H12 120.0 ?
C11 C12 H12 120.0 ?
C12 C13 C14 118.3(4) ?
C12 C13 H13 120.8 ?
C14 C13 H13 120.8 ?
N3 C14 C13 123.3(4) ?
N3 C14 H14 118.4 ?
C13 C14 H14 118.4 ?

loop_
_geom_bond_atom_site_label_1
_geom_bond_atom_site_label_2
_geom_bond_distance
_geom_bond_publ_flag
Mn1 N4 2.231(3) y
Mn1 N2 2.252(3) y
Mn1 N1 2.288(3) y
Mn1 N3 2.338(3) y
Mn1 Cl2 2.4254(11) y
Mn1 Cl1 2.4840(13) y
N1 C7 1.325(4) ?
N1 C3 1.357(4) ?
N2 C2 1.278(4) ?
N2 O1 1.385(3) ?
N3 C14 1.331(4) ?
N3 C10 1.345(4) ?
N4 C9 1.271(4) ?
N4 O2 1.391(3) ?
O1 H1 0.8200 ?
C1 C2 1.503(4) ?
C1 H1A 0.9600 ?
C1 H1B 0.9600 ?
C1 H1C 0.9600 ?
C2 C3 1.469(4) ?
C3 C4 1.378(4) ?
C4 C5 1.375(5) ?
C4 H4 0.9300 ?
C5 C6 1.364(5) ?
C5 H5 0.9300 ?
C6 C7 1.375(4) ?
C6 H6 0.9300 ?
C7 H7 0.9300 ?
C8 C9 1.486(5) ?
C8 H8A 0.9600 ?
C8 H8B 0.9600 ?
C8 H8C 0.9600 ?
C9 C10 1.486(4) ?
C10 C11 1.383(5) ?
C11 C12 1.368(6) ?
C11 H11 0.9300 ?
C12 C13 1.354(6) ?
C12 H12 0.9300 ?
C13 C14 1.377(5) ?
C13 H13 0.9300 ?
C14 H14 0.9300 ?

loop_
_geom_hbond_atom_site_label_D
_geom_hbond_atom_site_label_H
_geom_hbond_atom_site_label_A
_geom_hbond_site_symmetry_A
_geom_hbond_distance_DH
_geom_hbond_distance_HA
_geom_hbond_distance_DA
_geom_hbond_angle_DHA
C13 H13 Cl1 4_665 0.93 2.90 3.821(4) 169.5
C5 H5 Cl1 1_655 0.93 2.83 3.592(4) 139.7
O1 H1 Cl2 3 0.82 2.89 3.385(3) 121.3
O1 H1 Cl2 . 0.82 2.48 3.166(3) 141.3

loop_
_geom_torsion_atom_site_label_1
_geom_torsion_atom_site_label_2
_geom_torsion_atom_site_label_3
_geom_torsion_atom_site_label_4
_geom_torsion
N4 Mn1 N1 C7 26.1(3)
N2 Mn1 N1 C7 -174.5(3)
N3 Mn1 N1 C7 95.0(3)
Cl2 Mn1 N1 C7 -169.89(19)
Cl1 Mn1 N1 C7 -59.7(2)
N4 Mn1 N1 C3 -157.9(2)
N2 Mn1 N1 C3 1.4(2)
N3 Mn1 N1 C3 -89.0(2)
Cl2 Mn1 N1 C3 6.1(3)
Cl1 Mn1 N1 C3 116.3(2)
N4 Mn1 N2 C2 45.2(3)
N1 Mn1 N2 C2 -4.4(2)
N3 Mn1 N2 C2 81.9(2)
Cl2 Mn1 N2 C2 177.4(2)
Cl1 Mn1 N2 C2 -83.5(2)
N4 Mn1 N2 O1 -127.2(2)
N1 Mn1 N2 O1 -176.8(2)
N3 Mn1 N2 O1 -90.5(2)
Cl2 Mn1 N2 O1 5.0(2)
Cl1 Mn1 N2 O1 104.1(2)
N4 Mn1 N3 C14 179.7(3)
N2 Mn1 N3 C14 16.9(3)
N1 Mn1 N3 C14 86.8(3)
Cl2 Mn1 N3 C14 -70.3(3)
Cl1 Mn1 N3 C14 164.7(2)
N4 Mn1 N3 C10 2.6(2)
N2 Mn1 N3 C10 -160.2(2)
N1 Mn1 N3 C10 -90.3(2)
Cl2 Mn1 N3 C10 112.6(2)
Cl1 Mn1 N3 C10 -12.4(3)
N2 Mn1 N4 C9 36.6(4)
N1 Mn1 N4 C9 82.2(3)
N3 Mn1 N4 C9 -3.3(2)
Cl2 Mn1 N4 C9 -91.2(3)
Cl1 Mn1 N4 C9 170.2(3)
N2 Mn1 N4 O2 -138.9(2)
N1 Mn1 N4 O2 -93.3(2)
N3 Mn1 N4 O2 -178.8(2)
Cl2 Mn1 N4 O2 93.3(2)
Cl1 Mn1 N4 O2 -5.3(2)
O1 N2 C2 C3 179.4(2)
Mn1 N2 C2 C3 6.4(4)
O1 N2 C2 C1 -1.8(4)
Mn1 N2 C2 C1 -174.8(2)
C7 N1 C3 C4 -1.8(4)
Mn1 N1 C3 C4 -178.0(2)
C7 N1 C3 C2 177.3(3)
Mn1 N1 C3 C2 1.0(3)
N2 C2 C3 N1 -4.7(4)
C1 C2 C3 N1 176.5(3)
N2 C2 C3 C4 174.3(3)
C1 C2 C3 C4 -4.5(5)
N1 C3 C4 C5 2.3(5)
C2 C3 C4 C5 -176.7(3)
C3 C4 C5 C6 -1.3(5)
C4 C5 C6 C7 -0.1(5)
C3 N1 C7 C6 0.3(5)
Mn1 N1 C7 C6 176.2(3)
C5 C6 C7 N1 0.6(5)
O2 N4 C9 C8 0.6(5)
Mn1 N4 C9 C8 -175.0(2)
O2 N4 C9 C10 178.9(2)
Mn1 N4 C9 C10 3.2(4)
C14 N3 C10 C11 0.6(5)
Mn1 N3 C10 C11 177.9(3)
C14 N3 C10 C9 -179.4(3)
Mn1 N3 C10 C9 -2.1(3)
N4 C9 C10 N3 -0.5(4)
C8 C9 C10 N3 177.8(3)
N4 C9 C10 C11 179.5(3)
C8 C9 C10 C11 -2.2(5)
N3 C10 C11 C12 -1.2(6)
C9 C10 C11 C12 178.7(3)
C10 C11 C12 C13 1.3(7)
C11 C12 C13 C14 -0.8(7)
C10 N3 C14 C13 0.0(6)
Mn1 N3 C14 C13 -177.1(3)
C12 C13 C14 N3 0.1(7)
